data_9011177
loop_
_publ_author_name
'De Pieri, R.'
'Quareni, S.'
'Hall, K. M.'

_publ_section_title
;
 Refinement of the structures of low and high hyalophanes
 Sample: Low hyalophane
;
_journal_name_full 'Acta Crystallographica, Section B'
_journal_page_first 3073
_journal_page_last 3076
_journal_paper_doi 10.1107/S0567740877010280
_journal_volume 33
_journal_year 1977
_chemical_formula_sum 'Al1.42 Ba0.39 Ca0.01 K0.43 Na0.17 O8 Si2.58'
_chemical_name_mineral Hyalophane
_space_group_IT_number 12
_symmetry_space_group_name_Hall '-C 2y'
_symmetry_space_group_name_H-M 'C 1 2/m 1'
_cell_angle_alpha 90
_cell_angle_beta 115.69
_cell_angle_gamma 90
_cell_length_a 8.557
_cell_length_b 13.040
_cell_length_c 7.200
_cell_formula_units_Z 4
_cell_volume 723.986
_database_code_amcsd 0009608
_exptl_crystal_density_diffrn 2.876
_cod_original_formula_sum '(K.43 Ba.39 Na.17 Ca.01) (Si2.58 Al1.42) O8'
_cod_database_code 9011177

loop_
_space_group_symop_operation_xyz
x,y,z
1/2+x,1/2+y,z
x,-y,z
1/2+x,1/2-y,z
-x,y,-z
1/2-x,1/2+y,-z
-x,-y,-z
1/2-x,1/2-y,-z

loop_
_atom_site_label
_atom_site_fract_x
_atom_site_fract_y
_atom_site_fract_z
_atom_site_occupancy
K 0.28257 0.00000 0.13252 0.43000
Ba 0.28257 0.00000 0.13252 0.39000
Na 0.28257 0.00000 0.13252 0.17000
Ca 0.28257 0.00000 0.13252 0.01000
Si1 0.00850 0.18319 0.22430 0.64500
Al1 0.00850 0.18319 0.22430 0.35500
Si2 0.70440 0.11784 0.34530 0.64500
Al2 0.70440 0.11784 0.34530 0.35500
O1a 0.00000 0.14310 0.00000 1.00000
O1b 0.62650 0.00000 0.28540 1.00000
O2 0.82550 0.14060 0.22530 1.00000
O3 0.02960 0.31030 0.25700 1.00000
O4 0.18470 0.12610 0.40200 1.00000

loop_
_cod_related_entry_id
_cod_related_entry_database
_cod_related_entry_code
1 AMCSD 0009608
